data_7153498
loop_
_publ_author_name
'Cantillo, David'
'Avalos, Mart\'in'
'Babiano, Reyes'
'Cintas, Pedro'
'Jim\'enez, Jos\'e L'
'Light, Mark E.'
'Palacios, Juan C.'
'Rodr\'iguez, Valent\'in'

_publ_section_title
;
 Push-pull 1,3-thiazolium-5-thiolates. Formation via concerted and
 stepwise pathways, and theoretical evaluation of NLO properties.
;
_journal_issue 23
_journal_name_full 'Organic &amp; biomolecular chemistry'
_journal_page_first 5367
_journal_page_last 5374
_journal_paper_doi 10.1039/c0ob00416b
_journal_volume 8
_journal_year 2010
_chemical_formula_sum 'C17 H14 N2 O3 S2'
_chemical_formula_weight 358.42
_chemical_name_systematic
;
?
;
_space_group_IT_number 61
_symmetry_cell_setting orthorhombic
_symmetry_space_group_name_Hall '-P 2ac 2ab'
_symmetry_space_group_name_H-M 'P b c a'
_atom_sites_solution_hydrogens geom
_atom_sites_solution_primary direct
_atom_sites_solution_secondary difmap
_audit_creation_method SHELXL-97
_cell_angle_alpha 90.00
_cell_angle_beta 90.00
_cell_angle_gamma 90.00
_cell_formula_units_Z 8
_cell_length_a 10.5576(2)
_cell_length_b 14.9916(3)
_cell_length_c 20.3173(3)
_cell_measurement_reflns_used 20111
_cell_measurement_temperature 120(2)
_cell_measurement_theta_max 27.48
_cell_measurement_theta_min 2.91
_cell_volume 3215.73(10)
_computing_cell_refinement 'DENZO (Otwinowski & Minor, 1997) & COLLECT (Hooft, R.W.W., 1998)'
_computing_data_collection 'COLLECT (Hooft, R.W.W., 1998)'
_computing_data_reduction 'DENZO (Otwinowski & Minor, 1997) & COLLECT (Hooft, R.W.W., 1998)'
_computing_molecular_graphics
;
Images generated using CrystalMaker: a crystal and molecular
structures program for Mac and Windows. CrystalMaker Software Ltd,
Oxford, England (www.crystalmaker.com)
;
_computing_publication_material 'WINGX (Farrugia, 1998)'
_computing_structure_refinement 'SHELXL-97 (Sheldrick, 2008)'
_computing_structure_solution 'SHELXS-97 (Sheldrick, 1997)'
_diffrn_ambient_temperature 120(2)
_diffrn_detector_area_resol_mean 9.091
_diffrn_measured_fraction_theta_full 0.997
_diffrn_measured_fraction_theta_max 0.997
_diffrn_measurement_device_type 'Bruker-Nonius CCD camera on \k-goniostat'
_diffrn_measurement_method '\f & \w scans to fill the asymmetric unit'
_diffrn_radiation_monochromator '10cm confocal mirrors'
_diffrn_radiation_source 'Bruker Nonius FR591 Rotating Anode'
_diffrn_radiation_type MoK\a
_diffrn_radiation_wavelength 0.71073
_diffrn_reflns_av_R_equivalents 0.0579
_diffrn_reflns_av_sigmaI/netI 0.0410
_diffrn_reflns_limit_h_max 13
_diffrn_reflns_limit_h_min -13
_diffrn_reflns_limit_k_max 19
_diffrn_reflns_limit_k_min -15
_diffrn_reflns_limit_l_max 24
_diffrn_reflns_limit_l_min -26
_diffrn_reflns_number 23459
_diffrn_reflns_theta_full 27.48
_diffrn_reflns_theta_max 27.48
_diffrn_reflns_theta_min 3.10
_diffrn_standards_number 0
_exptl_absorpt_coefficient_mu 0.350
_exptl_absorpt_correction_T_max 0.9862
_exptl_absorpt_correction_T_min 0.9334
_exptl_absorpt_correction_type multi-scan
_exptl_absorpt_process_details
;
SADABS V2.10 (Sheldrick, G.M., 2003)
;
_exptl_crystal_colour Orange
_exptl_crystal_density_diffrn 1.481
_exptl_crystal_density_method 'not measured'
_exptl_crystal_description Slab
_exptl_crystal_F_000 1488
_exptl_crystal_size_max 0.2
_exptl_crystal_size_mid 0.2
_exptl_crystal_size_min 0.04
_refine_diff_density_max 0.421
_refine_diff_density_min -0.367
_refine_diff_density_rms 0.086
_refine_ls_extinction_method none
_refine_ls_goodness_of_fit_ref 1.074
_refine_ls_hydrogen_treatment constr
_refine_ls_matrix_type full
_refine_ls_number_parameters 219
_refine_ls_number_reflns 3678
_refine_ls_number_restraints 0
_refine_ls_restrained_S_all 1.074
_refine_ls_R_factor_all 0.0633
_refine_ls_R_factor_gt 0.0493
_refine_ls_shift/su_max 0.001
_refine_ls_shift/su_mean 0.000
_refine_ls_structure_factor_coef Fsqd
_refine_ls_weighting_details 'calc w=1/[\s^2^(Fo^2^)+(0.0000P)^2^+6.2630P] where P=(Fo^2^+2Fc^2^)/3'
_refine_ls_weighting_scheme calc
_refine_ls_wR_factor_gt 0.0931
_refine_ls_wR_factor_ref 0.1010
_reflns_number_gt 3071
_reflns_number_total 3678
_reflns_threshold_expression >2\s(I)
_cod_data_source_file c0ob00416b.txt
_cod_data_source_block Compound15
_cod_depositor_comments
;
The following automatic conversions were performed:

'_symmetry_cell_setting' value 'Orthorhombic' changed to
'orthorhombic' according to
/home/saulius/struct/CIF-dictionaries/cif_core.dic dictionary named
'cif_core.dic' version 2.4.2 from 2011-04-26.

Automatic conversion script
Id: cif_fix_values 1891 2012-01-12 08:04:46Z andrius 
;
_cod_original_sg_symbol_H-M Pbca
_cod_database_code 7153498

loop_
_symmetry_equiv_pos_as_xyz
'x, y, z'
'-x+1/2, -y, z+1/2'
'-x, y+1/2, -z+1/2'
'x+1/2, -y+1/2, -z'
'-x, -y, -z'
'x-1/2, y, -z-1/2'
'x, -y-1/2, z-1/2'
'-x-1/2, y-1/2, z'

loop_
_atom_site_label
_atom_site_type_symbol
_atom_site_fract_x
_atom_site_fract_y
_atom_site_fract_z
_atom_site_U_iso_or_equiv
_atom_site_adp_type
_atom_site_occupancy
_atom_site_symmetry_multiplicity
_atom_site_calc_flag
_atom_site_refinement_flags
C1 C 0.8263(2) 0.40739(15) 0.32264(10) 0.0184(5) Uani 1 1 d .
C2 C 0.7127(2) 0.41871(15) 0.35565(11) 0.0200(5) Uani 1 1 d .
H2 H 0.6430 0.4473 0.3349 0.024 Uiso 1 1 calc R
C3 C 0.7031(2) 0.38726(16) 0.41987(11) 0.0202(5) Uani 1 1 d .
H3 H 0.6263 0.3947 0.4436 0.024 Uiso 1 1 calc R
C4 C 0.8060(2) 0.34477(15) 0.44967(11) 0.0189(5) Uani 1 1 d .
C5 C 0.9200(2) 0.33622(16) 0.41510(11) 0.0221(5) Uani 1 1 d .
H5 H 0.9905 0.3082 0.4355 0.027 Uiso 1 1 calc R
C6 C 0.9311(2) 0.36826(16) 0.35130(11) 0.0207(5) Uani 1 1 d .
H6 H 1.0088 0.3634 0.3279 0.025 Uiso 1 1 calc R
C7 C 0.7942(2) 0.30038(15) 0.51427(10) 0.0178(4) Uani 1 1 d .
C8 C 0.7236(2) 0.29172(15) 0.62145(11) 0.0185(5) Uani 1 1 d .
C9 C 0.8309(2) 0.21406(15) 0.52724(11) 0.0193(5) Uani 1 1 d .
C10 C 0.7134(2) 0.44008(15) 0.56940(11) 0.0218(5) Uani 1 1 d .
H10A H 0.6290 0.4525 0.5516 0.033 Uiso 1 1 calc R
H10B H 0.7774 0.4704 0.5425 0.033 Uiso 1 1 calc R
H10C H 0.7184 0.4619 0.6148 0.033 Uiso 1 1 calc R
C11 C 0.6675(2) 0.31707(15) 0.68472(11) 0.0181(4) Uani 1 1 d .
C12 C 0.5534(2) 0.36401(16) 0.68812(11) 0.0214(5) Uani 1 1 d .
H12 H 0.5104 0.3802 0.6488 0.026 Uiso 1 1 calc R
C13 C 0.5028(2) 0.38694(15) 0.74851(12) 0.0209(5) Uani 1 1 d .
H13 H 0.4255 0.4193 0.7506 0.025 Uiso 1 1 calc R
C14 C 0.5647(2) 0.36278(16) 0.80644(11) 0.0209(5) Uani 1 1 d .
C15 C 0.6772(2) 0.31403(16) 0.80371(11) 0.0216(5) Uani 1 1 d .
H15 H 0.7192 0.2968 0.8431 0.026 Uiso 1 1 calc R
C16 C 0.7270(2) 0.29110(15) 0.74288(11) 0.0197(5) Uani 1 1 d .
H16 H 0.8029 0.2572 0.7408 0.024 Uiso 1 1 calc R
C17 C 0.5766(3) 0.3787(2) 0.92304(12) 0.0332(6) Uani 1 1 d .
H17A H 0.5854 0.3149 0.9323 0.050 Uiso 1 1 calc R
H17B H 0.5309 0.4075 0.9592 0.050 Uiso 1 1 calc R
H17C H 0.6608 0.4056 0.9187 0.050 Uiso 1 1 calc R
N1 N 0.83397(19) 0.43352(13) 0.25304(9) 0.0205(4) Uani 1 1 d .
N2 N 0.73687(18) 0.34278(13) 0.56835(9) 0.0181(4) Uani 1 1 d .
O1 O 0.74149(17) 0.46994(12) 0.22768(8) 0.0284(4) Uani 1 1 d .
O2 O 0.93179(16) 0.41597(12) 0.22297(8) 0.0257(4) Uani 1 1 d .
O3 O 0.50754(16) 0.39064(12) 0.86291(8) 0.0269(4) Uani 1 1 d .
S1 S 0.78452(6) 0.18780(4) 0.60751(3) 0.02106(14) Uani 1 1 d .
S2 S 0.90335(6) 0.13470(4) 0.48028(3) 0.02378(15) Uani 1 1 d .

loop_
_atom_site_aniso_label
_atom_site_aniso_U_11
_atom_site_aniso_U_22
_atom_site_aniso_U_33
_atom_site_aniso_U_23
_atom_site_aniso_U_13
_atom_site_aniso_U_12
C1 0.0235(11) 0.0185(11) 0.0131(10) -0.0001(8) 0.0014(9) -0.0005(9)
C2 0.0191(11) 0.0201(11) 0.0208(11) 0.0017(9) -0.0025(9) 0.0022(9)
C3 0.0197(11) 0.0233(12) 0.0176(11) -0.0013(9) 0.0014(9) 0.0001(9)
C4 0.0217(11) 0.0177(11) 0.0172(11) -0.0002(9) -0.0002(9) -0.0004(9)
C5 0.0193(11) 0.0263(12) 0.0207(11) 0.0020(9) -0.0001(9) 0.0015(10)
C6 0.0179(11) 0.0233(12) 0.0210(11) 0.0007(9) 0.0032(9) 0.0005(9)
C7 0.0165(10) 0.0218(11) 0.0152(10) 0.0000(9) -0.0004(8) 0.0004(9)
C8 0.0184(11) 0.0209(11) 0.0162(10) 0.0014(8) -0.0025(9) -0.0008(9)
C9 0.0174(11) 0.0251(12) 0.0153(10) -0.0001(9) -0.0019(9) -0.0004(9)
C10 0.0270(12) 0.0200(12) 0.0183(11) 0.0004(9) 0.0006(10) 0.0007(9)
C11 0.0191(11) 0.0182(11) 0.0169(10) 0.0015(9) 0.0010(9) -0.0055(9)
C12 0.0206(11) 0.0239(12) 0.0197(11) 0.0033(9) -0.0031(9) -0.0015(9)
C13 0.0197(11) 0.0205(11) 0.0224(11) 0.0015(9) -0.0004(9) -0.0003(9)
C14 0.0230(12) 0.0211(12) 0.0187(11) 0.0008(9) 0.0031(9) -0.0061(9)
C15 0.0224(11) 0.0253(12) 0.0170(11) 0.0045(9) -0.0014(9) -0.0020(10)
C16 0.0179(11) 0.0218(11) 0.0193(11) 0.0023(9) 0.0004(9) -0.0006(9)
C17 0.0291(14) 0.0545(18) 0.0159(11) -0.0022(11) 0.0027(10) 0.0003(13)
N1 0.0246(10) 0.0203(10) 0.0167(9) -0.0001(8) 0.0000(8) -0.0015(8)
N2 0.0189(9) 0.0201(10) 0.0152(9) 0.0007(7) -0.0011(7) -0.0009(8)
O1 0.0309(10) 0.0334(10) 0.0208(8) 0.0064(7) 0.0002(7) 0.0081(8)
O2 0.0253(9) 0.0320(10) 0.0197(8) -0.0010(7) 0.0062(7) -0.0001(8)
O3 0.0236(9) 0.0394(10) 0.0177(8) -0.0017(7) 0.0034(7) 0.0013(8)
S1 0.0249(3) 0.0210(3) 0.0173(3) 0.0030(2) 0.0013(2) 0.0021(2)
S2 0.0248(3) 0.0252(3) 0.0213(3) -0.0005(2) 0.0026(2) 0.0060(2)

loop_
_atom_type_symbol
_atom_type_description
_atom_type_scat_dispersion_real
_atom_type_scat_dispersion_imag
_atom_type_scat_source
C C 0.0033 0.0016 'International Tables Vol C Tables 4.2.6.8 and 6.1.1.4'
H H 0.0000 0.0000 'International Tables Vol C Tables 4.2.6.8 and 6.1.1.4'
N N 0.0061 0.0033 'International Tables Vol C Tables 4.2.6.8 and 6.1.1.4'
O O 0.0106 0.0060 'International Tables Vol C Tables 4.2.6.8 and 6.1.1.4'
S S 0.1246 0.1234 'International Tables Vol C Tables 4.2.6.8 and 6.1.1.4'

loop_
_geom_angle_atom_site_label_1
_geom_angle_atom_site_label_2
_geom_angle_atom_site_label_3
_geom_angle
C6 C1 C2 122.8(2)
C6 C1 N1 118.3(2)
C2 C1 N1 118.8(2)
C1 C2 C3 118.4(2)
C2 C3 C4 120.3(2)
C3 C4 C5 119.5(2)
C3 C4 C7 121.7(2)
C5 C4 C7 118.5(2)
C6 C5 C4 120.6(2)
C1 C6 C5 118.2(2)
C9 C7 N2 113.36(19)
C9 C7 C4 124.8(2)
N2 C7 C4 121.80(19)
N2 C8 C11 127.2(2)
N2 C8 S1 110.53(16)
C11 C8 S1 122.27(17)
C7 C9 S2 132.43(18)
C7 C9 S1 108.17(16)
S2 C9 S1 119.37(13)
C16 C11 C12 119.2(2)
C16 C11 C8 119.3(2)
C12 C11 C8 121.5(2)
C13 C12 C11 120.2(2)
C12 C13 C14 120.2(2)
O3 C14 C13 115.1(2)
O3 C14 C15 124.8(2)
C13 C14 C15 120.1(2)
C16 C15 C14 119.2(2)
C15 C16 C11 121.0(2)
O2 N1 O1 123.61(19)
O2 N1 C1 117.90(19)
O1 N1 C1 118.48(19)
C8 N2 C7 114.75(19)
C8 N2 C10 122.55(19)
C7 N2 C10 121.93(18)
C14 O3 C17 117.00(19)
C8 S1 C9 93.13(11)

loop_
_geom_bond_atom_site_label_1
_geom_bond_atom_site_label_2
_geom_bond_distance
C1 C6 1.381(3)
C1 C2 1.384(3)
C1 N1 1.470(3)
C2 C3 1.391(3)
C3 C4 1.397(3)
C4 C5 1.400(3)
C4 C7 1.477(3)
C5 C6 1.387(3)
C7 C9 1.376(3)
C7 N2 1.406(3)
C8 N2 1.330(3)
C8 C11 1.466(3)
C8 S1 1.709(2)
C9 S2 1.706(2)
C9 S1 1.748(2)
C10 N2 1.480(3)
C11 C16 1.394(3)
C11 C12 1.397(3)
C12 C13 1.382(3)
C13 C14 1.394(3)
C14 O3 1.362(3)
C14 C15 1.396(3)
C15 C16 1.386(3)
C17 O3 1.434(3)
N1 O2 1.228(3)
N1 O1 1.231(3)
